data_2011614
loop_
_publ_author_name
'Quiroga, Jairo'
'Insuasty, Braulio'
'Abonia, Rodrigo'
'Mej\'ia, Diana'
'Nogueras, Manuel'
'S\'anchez, Adolfo'
'Cobo, Justo'
'Low, John Nicolson'

_publ_section_title
;
 2-Hydroxyphenyl 2-methylpyrazolo[1,5-<i>a</i>]pyrimidin-6-yl ketone
;
_journal_issue 12
_journal_name_full 'Acta Crystallographica Section C'
_journal_page_first 1455
_journal_page_last 1456
_journal_paper_doi 10.1107/S0108270100012324
_journal_volume 56
_journal_year 2000
_chemical_formula_moiety 'C14 H11 N3 O2'
_chemical_formula_sum 'C14 H11 N3 O2'
_chemical_formula_weight 253.26
_chemical_name_systematic
;
2-Hydroxyphenyl 2-methylpyrazolo[1,5-a]pyrimidin-6-yl ketone
;
_space_group_IT_number 14
_symmetry_cell_setting monoclinic
_symmetry_space_group_name_Hall '-P 2yn'
_symmetry_space_group_name_H-M 'P 1 21/n 1'
_cell_angle_alpha 90.00
_cell_angle_beta 98.71(16)
_cell_angle_gamma 90.00
_cell_formula_units_Z 4
_cell_length_a 5.6004(2)
_cell_length_b 11.8172(5)
_cell_length_c 17.865(7)
_cell_measurement_reflns_used 2591
_cell_measurement_temperature 150(2)
_cell_measurement_theta_max 27.48
_cell_measurement_theta_min 3.64
_cell_volume 1168.7(7)
_computing_cell_refinement 'DENZO (Otwinowski & Minor, 1997)'
_computing_data_collection 'Kappa-CCD Server Software (Nonius, 1997)'
_computing_data_reduction DENZO
_computing_molecular_graphics 'PLATON (Spek, 2000)'
_computing_publication_material 'SHELXL97 and PRPKAPPA (Ferguson, 1999)'
_computing_structure_refinement 'SHELXL97 (Sheldrick, 1997)'
_computing_structure_solution 'SHELXS97 (Sheldrick, 1997)'
_diffrn_ambient_temperature 150(2)
_diffrn_measured_fraction_theta_full .967
_diffrn_measured_fraction_theta_max .967
_diffrn_measurement_device_type 'Nonius KAPPA CCD'
_diffrn_measurement_method '\f and \w scans with \k offsets'
_diffrn_radiation_monochromator graphite
_diffrn_radiation_source 'fine-focus sealed X-ray tube'
_diffrn_radiation_type 'Mo K\a'
_diffrn_radiation_wavelength .71073
_diffrn_reflns_av_R_equivalents .026
_diffrn_reflns_av_sigmaI/netI .068
_diffrn_reflns_limit_h_max 7
_diffrn_reflns_limit_h_min -7
_diffrn_reflns_limit_k_max 15
_diffrn_reflns_limit_k_min -11
_diffrn_reflns_limit_l_max 22
_diffrn_reflns_limit_l_min -22
_diffrn_reflns_number 8919
_diffrn_reflns_theta_full 27.48
_diffrn_reflns_theta_max 27.48
_diffrn_reflns_theta_min 3.64
_diffrn_standards_decay_% negligible
_exptl_absorpt_coefficient_mu .100
_exptl_absorpt_correction_T_max .993
_exptl_absorpt_correction_T_min .980
_exptl_absorpt_correction_type multi-scan
_exptl_absorpt_process_details '(SORTAV; Blessing, 1995, 1997)'
_exptl_crystal_colour yellow
_exptl_crystal_density_diffrn 1.439
_exptl_crystal_density_method 'not measured'
_exptl_crystal_description plate
_exptl_crystal_F_000 528
_exptl_crystal_size_max .20
_exptl_crystal_size_mid .15
_exptl_crystal_size_min .08
_refine_diff_density_max .207
_refine_diff_density_min -.286
_refine_ls_extinction_method none
_refine_ls_goodness_of_fit_ref 1.014
_refine_ls_hydrogen_treatment constr
_refine_ls_matrix_type full
_refine_ls_number_parameters 173
_refine_ls_number_reflns 2591
_refine_ls_number_restraints 0
_refine_ls_restrained_S_all 1.014
_refine_ls_R_factor_all .093
_refine_ls_R_factor_gt .052
_refine_ls_shift/su_max .012
_refine_ls_shift/su_mean .000
_refine_ls_structure_factor_coef Fsqd
_refine_ls_weighting_details 'w = 1/[\s^2^(Fo^2^)+(0.0749P)^2^+0.0357P] where P=(Fo^2^+2Fc^2^)/3'
_refine_ls_weighting_scheme calc
_refine_ls_wR_factor_ref .144
_reflns_number_gt 1681
_reflns_number_total 2591
_reflns_threshold_expression I>2\s(I)
_cod_data_source_file gs1109.cif
_cod_data_source_block IV
_cod_original_cell_volume 1168.67(8)
_cod_original_sg_symbol_H-M 'P 21/n'
_cod_database_code 2011614
_cod_database_fobs_code 2011614

loop_
_symmetry_equiv_pos_as_xyz
'x, y, z'
'1/2-x, 1/2+y, 1/2-z'
'-x, -y, -z'
'1/2+x, 1/2-y, 1/2+z'

loop_
_atom_site_label
_atom_site_fract_x
_atom_site_fract_y
_atom_site_fract_z
_atom_site_U_iso_or_equiv
_atom_site_adp_type
_atom_site_calc_flag
_atom_site_refinement_flags
_atom_site_occupancy
_atom_site_disorder_assembly
_atom_site_disorder_group
_atom_site_type_symbol
N1 .1100(3) .17904(14) .57168(9) .0311(4) Uani d . 1 . . N
C2 -.1011(3) .19732(17) .52727(10) .0305(5) Uani d . 1 . . C
C21 -.1395(4) .3051(2) .48346(12) .0425(6) Uani d . 1 . . C
C3 -.2660(3) .10919(18) .52987(11) .0325(5) Uani d . 1 . . C
C3a -.1491(3) .03148(17) .57953(10) .0273(4) Uani d . 1 . . C
N4 -.2130(3) -.07073(14) .60574(9) .0306(4) Uani d . 1 . . N
C5 -.0481(3) -.12267(18) .65346(10) .0292(5) Uani d . 1 . . C
C6 .1862(3) -.07906(16) .68062(10) .0268(4) Uani d . 1 . . C
C7 .2486(3) .02342(17) .65371(10) .0270(4) Uani d . 1 . . C
N8 .0800(3) .07713(13) .60410(8) .0267(4) Uani d . 1 . . N
C9 .3563(3) -.15406(17) .72926(10) .0284(5) Uani d . 1 . . C
O9 .3277(3) -.25768(12) .72083(8) .0386(4) Uani d . 1 . . O
C11 .5575(3) -.10958(16) .78422(10) .0256(4) Uani d . 1 . . C
C12 .5663(3) .00237(17) .81077(11) .0307(5) Uani d . 1 . . C
C13 .7652(4) .04235(18) .85895(11) .0331(5) Uani d . 1 . . C
C14 .9587(3) -.03014(18) .88131(11) .0348(5) Uani d . 1 . . C
C15 .9530(3) -.14124(18) .85838(11) .0325(5) Uani d . 1 . . C
C16 .7520(3) -.18242(17) .81126(10) .0265(4) Uani d . 1 . . C
O16 .7557(2) -.29223(11) .79074(7) .0331(4) Uani d . 1 . . O
H21A -.2643 .3500 .5026 .064 Uiso calc R 1 . . H
H21B -.1913 .2878 .4298 .064 Uiso calc R 1 . . H
H21C .0118 .3481 .4892 .064 Uiso calc R 1 . . H
H3 -.4254 .1041 .5029 .039 Uiso calc R 1 . . H
H5 -.0879 -.1949 .6713 .035 Uiso calc R 1 . . H
H7 .4038 .0555 .6692 .032 Uiso calc R 1 . . H
H12 .4336 .0515 .7954 .037 Uiso calc R 1 . . H
H13 .7696 .1183 .8765 .040 Uiso calc R 1 . . H
H14 1.0977 -.0022 .9131 .042 Uiso calc R 1 . . H
H15 1.0861 -.1897 .8747 .039 Uiso calc R 1 . . H
H16 .6027 -.3122 .7636 .040 Uiso d R 1 . . H

loop_
_atom_site_aniso_label
_atom_site_aniso_U_11
_atom_site_aniso_U_22
_atom_site_aniso_U_33
_atom_site_aniso_U_12
_atom_site_aniso_U_13
_atom_site_aniso_U_23
N1 .0330(9) .0262(10) .0329(9) .0001(7) .0006(7) .0034(7)
C2 .0337(11) .0309(12) .0261(10) .0048(9) .0017(8) -.0014(8)
C21 .0513(13) .0384(14) .0365(12) .0067(10) .0026(10) .0074(10)
C3 .0273(10) .0360(13) .0317(10) .0021(9) -.0035(8) -.0034(9)
C3a .0235(9) .0297(11) .0279(10) -.0005(8) .0014(8) -.0052(8)
N4 .0275(9) .0329(10) .0304(9) -.0037(7) .0012(7) -.0018(7)
C5 .0312(10) .0276(11) .0284(10) -.0025(8) .0033(8) -.0007(8)
C6 .0253(10) .0271(11) .0275(10) -.0001(8) .0024(8) -.0023(8)
C7 .0223(9) .0290(11) .0279(10) .0031(8) -.0016(7) -.0030(8)
N8 .0251(8) .0243(9) .0295(8) -.0007(6) .0009(6) -.0008(7)
C9 .0292(10) .0247(11) .0314(10) .0000(8) .0047(8) -.0001(8)
O9 .0423(9) .0246(9) .0460(9) -.0004(6) -.0029(7) -.0005(6)
C11 .0281(10) .0230(11) .0258(9) .0004(8) .0039(7) .0005(8)
C12 .0305(10) .0267(11) .0337(10) .0048(8) .0010(8) .0031(9)
C13 .0399(11) .0245(12) .0332(11) .0017(9) .0000(9) -.0011(8)
C14 .0327(11) .0336(13) .0351(11) -.0032(9) -.0045(9) -.0002(9)
C15 .0304(10) .0327(12) .0326(10) .0062(9) -.0012(8) .0005(9)
C16 .0317(10) .0230(11) .0254(9) .0036(8) .0064(8) .0031(8)
O16 .0390(8) .0237(8) .0351(8) .0051(6) .0001(6) -.0018(6)

loop_
_atom_type_symbol
_atom_type_description
_atom_type_scat_dispersion_real
_atom_type_scat_dispersion_imag
_atom_type_scat_source
C C .0033 .0016 'International Tables Vol C Tables 4.2.6.8 and 6.1.1.4'
H H .0000 .0000 'International Tables Vol C Tables 4.2.6.8 and 6.1.1.4'
N N .0061 .0033 'International Tables Vol C Tables 4.2.6.8 and 6.1.1.4'
O O .0106 .0060 'International Tables Vol C Tables 4.2.6.8 and 6.1.1.4'

loop_
_geom_angle_atom_site_label_1
_geom_angle_atom_site_label_2
_geom_angle_atom_site_label_3
_geom_angle
_geom_angle_publ_flag
C2 N1 N8 103.94(15) no
N1 C2 C3 112.89(18) no
N1 C2 C21 119.54(18) no
C3 C2 C21 127.55(18) no
C2 C21 H21A 109.5 no
C2 C21 H21B 109.5 no
H21A C21 H21B 109.5 no
C2 C21 H21C 109.5 no
H21A C21 H21C 109.5 no
H21B C21 H21C 109.5 no
C3a C3 C2 105.50(17) no
C3a C3 H3 127.2 no
C2 C3 H3 127.2 no
N4 C3a C3 133.71(18) no
N4 C3a N8 120.65(16) no
C3 C3a N8 105.64(18) no
C5 N4 C3a 116.29(16) no
N4 C5 C6 125.0(2) no
N4 C5 H5 117.5 no
C6 C5 H5 117.5 no
C7 C6 C5 118.14(17) no
C7 C6 C9 124.04(16) no
C5 C6 C9 117.41(18) no
N8 C7 C6 117.13(17) no
N8 C7 H7 121.4 no
C6 C7 H7 121.4 no
C7 N8 N1 125.23(16) no
C7 N8 C3a 122.75(17) no
N1 N8 C3a 112.02(15) no
O9 C9 C11 120.27(17) no
O9 C9 C6 117.32(17) no
C11 C9 C6 122.38(18) no
C12 C11 C16 118.18(17) no
C12 C11 C9 123.04(17) no
C16 C11 C9 118.79(18) no
C13 C12 C11 121.05(18) no
C13 C12 H12 119.5 no
C11 C12 H12 119.5 no
C12 C13 C14 119.14(19) no
C12 C13 H13 120.4 no
C14 C13 H13 120.4 no
C15 C14 C13 121.36(18) no
C15 C14 H14 119.3 no
C13 C14 H14 119.3 no
C14 C15 C16 119.74(18) no
C14 C15 H15 120.1 no
C16 C15 H15 120.1 no
O16 C16 C15 117.22(16) no
O16 C16 C11 122.36(16) no
C15 C16 C11 120.38(18) no
C16 O16 H16 109.2 no

loop_
_geom_bond_atom_site_label_1
_geom_bond_atom_site_label_2
_geom_bond_site_symmetry_2
_geom_bond_distance
_geom_bond_publ_flag
N1 C2 . 1.338(2) yes
N1 N8 . 1.358(2) yes
C2 C3 . 1.397(3) no
C2 C21 . 1.493(3) no
C21 H21A . .9800 no
C21 H21B . .9800 no
C21 H21C . .9800 no
C3 C3a . 1.372(3) no
C3 H3 . .9500 no
C3a N4 . 1.363(2) yes
C3a N8 . 1.400(2) yes
N4 C5 . 1.310(2) yes
C5 C6 . 1.425(3) no
C5 H5 . .9500 no
C6 C7 . 1.368(3) no
C6 C9 . 1.482(3) no
C7 N8 . 1.352(2) no
C7 H7 . .9500 no
C9 O9 . 1.241(2) yes
C9 C11 . 1.474(3) no
C11 C12 . 1.404(3) no
C11 C16 . 1.415(3) no
C12 C13 . 1.384(3) no
C12 H12 . .9500 no
C13 C14 . 1.392(3) no
C13 H13 . .9500 no
C14 C15 . 1.374(3) no
C14 H14 . .9500 no
C15 C16 . 1.388(3) no
C15 H15 . .9500 no
C16 O16 . 1.349(2) yes
O16 H16 . .9483 no

loop_
_geom_hbond_atom_site_label_D
_geom_hbond_atom_site_label_H
_geom_hbond_atom_site_label_A
_geom_hbond_site_symmetry_A
_geom_hbond_distance_DH
_geom_hbond_distance_HA
_geom_hbond_distance_DA
_geom_hbond_angle_DHA
_geom_hbond_publ_flag
O16 H16 O9 . .95 1.74 2.562(2) 143.6 y
C3 H3 N4 3_456 .95 2.61 3.528(2) 161.6 y
C15 H15 N1 2_646 .95 2.39 3.337(3) 172.3 y

loop_
_geom_torsion_atom_site_label_1
_geom_torsion_atom_site_label_2
_geom_torsion_atom_site_label_3
_geom_torsion_atom_site_label_4
_geom_torsion
_geom_torsion_publ_flag
N8 N1 C2 C3 -.4(2) no
N8 N1 C2 C21 178.08(16) no
N1 C2 C3 C3a .3(2) no
C21 C2 C3 C3a -178.08(18) no
C2 C3 C3a N4 179.8(2) no
C2 C3 C3a N8 .0(2) no
C3 C3a N4 C5 179.25(19) no
N8 C3a N4 C5 -.9(2) no
C3a N4 C5 C6 1.6(3) no
N4 C5 C6 C7 -1.9(3) no
N4 C5 C6 C9 -174.82(17) no
C5 C6 C7 N8 1.3(3) no
C9 C6 C7 N8 173.76(16) no
C6 C7 N8 N1 -179.99(16) no
C6 C7 N8 C3a -.7(3) no
C2 N1 N8 C7 179.72(16) no
C2 N1 N8 C3a .41(19) no
N4 C3a N8 C7 .5(3) no
C3 C3a N8 C7 -179.59(16) no
N4 C3a N8 N1 179.88(16) no
C3 C3a N8 N1 -.3(2) no
C7 C6 C9 O9 -145.85(19) no
C5 C6 C9 O9 26.7(2) no
C7 C6 C9 C11 32.3(3) no
C5 C6 C9 C11 -155.16(17) no
O9 C9 C11 C12 -163.23(18) no
C6 C9 C11 C12 18.6(3) no
O9 C9 C11 C16 17.2(3) no
C6 C9 C11 C16 -160.87(17) no
C16 C11 C12 C13 3.3(3) no
C9 C11 C12 C13 -176.18(17) no
C11 C12 C13 C14 -.1(3) no
C12 C13 C14 C15 -2.0(3) no
C13 C14 C15 C16 .7(3) no
C14 C15 C16 O16 -179.77(17) no
C14 C15 C16 C11 2.6(3) no
C12 C11 C16 O16 177.91(16) no
C9 C11 C16 O16 -2.5(3) no
C12 C11 C16 C15 -4.6(3) no
C9 C11 C16 C15 174.95(16) no

loop_
_cod_related_entry_id
_cod_related_entry_database
_cod_related_entry_code
1 ChemSpider 1222020
